data_7207613
loop_
_publ_author_name
'Liu, Jian-Qiang'
'Wang, Yao-Yu'
'Wu, Tie'
'Wu, Jian'

_publ_section_title
;
 Control over multifarious entangled Co(ii) metal--organic frameworks:
 role of steric bulk and molar ratio of organic ligands
;
_journal_issue 8
_journal_name_full CrystEngComm
_journal_page_first 2906
_journal_paper_doi 10.1039/c2ce06509f
_journal_volume 14
_journal_year 2012
_chemical_formula_moiety 'C29 H32 Co N4 O6'
_chemical_formula_sum 'C29 H32 Co N4 O6'
_chemical_formula_weight 591.52
_chemical_name_systematic
;
?
;
_space_group_IT_number 2
_symmetry_cell_setting triclinic
_symmetry_space_group_name_Hall '-P 1'
_symmetry_space_group_name_H-M 'P -1'
_atom_sites_solution_hydrogens geom
_atom_sites_solution_primary direct
_atom_sites_solution_secondary difmap
_audit_creation_method SHELXL-97
_cell_angle_alpha 99.035(2)
_cell_angle_beta 98.947(2)
_cell_angle_gamma 95.887(2)
_cell_formula_units_Z 2
_cell_length_a 8.2543(11)
_cell_length_b 12.6631(16)
_cell_length_c 14.1054(18)
_cell_measurement_reflns_used 5015
_cell_measurement_temperature 298(2)
_cell_measurement_theta_max 25.19
_cell_measurement_theta_min 2.01
_cell_volume 1426.1(3)
_computing_cell_refinement APEX2
_computing_data_collection 'APEX2 (Bruker, 2004)'
_computing_data_reduction APEX2
_computing_molecular_graphics APEX2
_computing_publication_material APEX2
_computing_structure_refinement 'SHELXL-97 (Sheldrick, 1997)'
_computing_structure_solution 'SHELXS-97 (Sheldrick, 1990)'
_diffrn_ambient_temperature 298(2)
_diffrn_measured_fraction_theta_full 0.976
_diffrn_measured_fraction_theta_max 0.976
_diffrn_measurement_device_type 'Bruker APEX SMART II'
_diffrn_measurement_method \w
_diffrn_radiation_monochromator graphite
_diffrn_radiation_source 'fine-focus sealed tube'
_diffrn_radiation_type MoK\a
_diffrn_radiation_wavelength 0.71073
_diffrn_reflns_av_R_equivalents 0.0223
_diffrn_reflns_av_sigmaI/netI 0.0483
_diffrn_reflns_limit_h_max 9
_diffrn_reflns_limit_h_min -9
_diffrn_reflns_limit_k_max 15
_diffrn_reflns_limit_k_min -15
_diffrn_reflns_limit_l_max 16
_diffrn_reflns_limit_l_min -12
_diffrn_reflns_number 7189
_diffrn_reflns_theta_full 25.19
_diffrn_reflns_theta_max 25.19
_diffrn_reflns_theta_min 2.01
_diffrn_standards_interval_time 0
_diffrn_standards_number 0
_exptl_absorpt_coefficient_mu 0.650
_exptl_absorpt_correction_T_max 0.9260
_exptl_absorpt_correction_T_min 0.8543
_exptl_absorpt_correction_type multi-scan
_exptl_absorpt_process_details SADABS
_exptl_crystal_colour pink
_exptl_crystal_density_diffrn 1.377
_exptl_crystal_density_method 'not measured'
_exptl_crystal_description block
_exptl_crystal_F_000 618
_exptl_crystal_size_max 0.25
_exptl_crystal_size_mid 0.20
_exptl_crystal_size_min 0.12
_refine_diff_density_max 0.246
_refine_diff_density_min -0.310
_refine_diff_density_rms 0.048
_refine_ls_extinction_method none
_refine_ls_goodness_of_fit_ref 0.851
_refine_ls_hydrogen_treatment constr
_refine_ls_matrix_type full
_refine_ls_number_parameters 363
_refine_ls_number_reflns 5003
_refine_ls_number_restraints 0
_refine_ls_restrained_S_all 0.851
_refine_ls_R_factor_all 0.0604
_refine_ls_R_factor_gt 0.0435
_refine_ls_shift/su_max 0.000
_refine_ls_shift/su_mean 0.000
_refine_ls_structure_factor_coef Fsqd
_refine_ls_weighting_details 'calc w=1/[\s^2^(Fo^2^)+(0.1200P)^2^+0.0100P] where P=(Fo^2^+2Fc^2^)/3'
_refine_ls_weighting_scheme calc
_refine_ls_wR_factor_gt 0.1306
_refine_ls_wR_factor_ref 0.1498
_reflns_number_gt 3795
_reflns_number_total 5003
_reflns_threshold_expression >2sigma(I)
_cod_data_source_file c2ce06509f.txt
_cod_data_source_block 1
_cod_original_sg_symbol_H-M p-1
_cod_database_code 7207613

loop_
_symmetry_equiv_pos_as_xyz
'x, y, z'
'-x, -y, -z'

loop_
_atom_site_label
_atom_site_type_symbol
_atom_site_fract_x
_atom_site_fract_y
_atom_site_fract_z
_atom_site_U_iso_or_equiv
_atom_site_adp_type
_atom_site_occupancy
_atom_site_symmetry_multiplicity
_atom_site_calc_flag
_atom_site_refinement_flags
C23 C 0.5028(4) 0.0488(2) 0.5399(3) 0.0604(8) Uani 1 1 d .
H23A H 0.4856 0.0235 0.5994 0.073 Uiso 1 1 calc R
H23B H 0.6123 0.0896 0.5521 0.073 Uiso 1 1 calc R
C29 C -0.0442(4) 0.5311(3) 0.0369(3) 0.0686(10) Uani 1 1 d .
H29A H -0.1172 0.5741 0.0036 0.082 Uiso 1 1 calc R
H29B H -0.1120 0.4801 0.0637 0.082 Uiso 1 1 calc R
C28 C 0.0735(5) 0.6046(3) 0.1199(3) 0.0691(10) Uani 1 1 d .
H28A H 0.1446 0.6539 0.0934 0.083 Uiso 1 1 calc R
H28B H 0.0103 0.6471 0.1604 0.083 Uiso 1 1 calc R
O5 O 0.7346(3) 1.33171(19) 1.19006(18) 0.0692(6) Uani 1 1 d .
C17 C 0.6556(5) 1.2709(3) 1.1122(3) 0.0657(9) Uani 1 1 d .
C14 C 0.7603(4) 1.2135(3) 1.0481(3) 0.0601(8) Uani 1 1 d .
C13 C 0.9301(4) 1.2223(3) 1.0729(2) 0.0592(8) Uani 1 1 d .
H13 H 0.9815 1.2623 1.1331 0.071 Uiso 1 1 calc R
C12 C 1.0261(4) 1.1738(3) 1.0116(2) 0.0618(8) Uani 1 1 d .
H12 H 1.1404 1.1805 1.0302 0.074 Uiso 1 1 calc R
C15 C 0.6856(5) 1.1508(3) 0.9597(3) 0.0759(11) Uani 1 1 d .
H15 H 0.5710 1.1415 0.9424 0.091 Uiso 1 1 calc R
C16 C 0.7787(5) 1.1023(3) 0.8973(3) 0.0819(12) Uani 1 1 d .
H16 H 0.7265 1.0607 0.8380 0.098 Uiso 1 1 calc R
C11 C 0.9492(4) 1.1146(3) 0.9213(3) 0.0660(9) Uani 1 1 d .
O4 O 1.0286(3) 1.0691(2) 0.85063(19) 0.0840(8) Uani 1 1 d .
C10 C 1.2064(4) 1.0755(3) 0.8708(3) 0.0698(10) Uani 1 1 d .
H10A H 1.2400 1.0279 0.9156 0.084 Uiso 1 1 calc R
H10B H 1.2558 1.1486 0.8995 0.084 Uiso 1 1 calc R
C9 C 1.2591(5) 1.0417(3) 0.7745(3) 0.0700(10) Uani 1 1 d .
H9A H 1.3788 1.0476 0.7845 0.084 Uiso 1 1 calc R
H9B H 1.2248 1.0908 0.7313 0.084 Uiso 1 1 calc R
C8 C 1.1876(4) 0.9267(3) 0.7253(2) 0.0606(8) Uani 1 1 d .
H8A H 1.2592 0.8759 0.7470 0.073 Uiso 1 1 calc R
H8B H 1.0790 0.9082 0.7410 0.073 Uiso 1 1 calc R
Co1 Co 0.59437(4) 0.39951(3) 0.27507(3) 0.04542(17) Uani 1 1 d .
N3 N 0.3814(3) 0.4631(2) 0.24018(17) 0.0487(6) Uani 1 1 d .
O1 O 0.7416(3) 0.49323(17) 0.38681(16) 0.0574(6) Uani 1 1 d .
O2 O 0.7632(3) 0.58423(19) 0.26786(17) 0.0638(6) Uani 1 1 d .
C20 C 0.4984(3) 0.2599(2) 0.4264(2) 0.0483(7) Uani 1 1 d .
O3 O 1.1763(3) 0.92379(18) 0.62286(16) 0.0649(6) Uani 1 1 d .
C1 C 0.7965(4) 0.5756(2) 0.3551(2) 0.0487(7) Uani 1 1 d .
N2 N 0.3968(3) 0.16975(19) 0.4296(2) 0.0541(7) Uani 1 1 d .
N4 N 0.1766(3) 0.5432(2) 0.18054(19) 0.0567(7) Uani 1 1 d .
C7 C 0.9582(4) 0.7600(2) 0.3982(2) 0.0516(7) Uani 1 1 d .
H7 H 0.9331 0.7669 0.3331 0.062 Uiso 1 1 calc R
C2 C 0.9043(3) 0.6642(2) 0.4269(2) 0.0428(6) Uani 1 1 d .
C3 C 0.9497(4) 0.6540(2) 0.5237(2) 0.0478(7) Uani 1 1 d .
H3 H 0.9172 0.5896 0.5434 0.057 Uiso 1 1 calc R
N1 N 0.4947(3) 0.27346(19) 0.33473(19) 0.0516(6) Uani 1 1 d .
C4 C 1.0424(4) 0.7380(2) 0.5914(2) 0.0521(7) Uani 1 1 d .
H4 H 1.0729 0.7299 0.6559 0.063 Uiso 1 1 calc R
C5 C 1.0892(4) 0.8341(2) 0.5623(2) 0.0495(7) Uani 1 1 d .
C18 C 0.3870(4) 0.1887(3) 0.2777(3) 0.0625(9) Uani 1 1 d .
H18 H 0.3598 0.1773 0.2101 0.075 Uiso 1 1 calc R
C22 C 0.3760(4) 0.1232(3) 0.5158(3) 0.0645(9) Uani 1 1 d .
H22A H 0.2662 0.0832 0.5053 0.077 Uiso 1 1 calc R
H22B H 0.3845 0.1810 0.5710 0.077 Uiso 1 1 calc R
C6 C 1.0483(4) 0.8446(2) 0.4649(2) 0.0531(8) Uani 1 1 d .
H6 H 1.0818 0.9089 0.4451 0.064 Uiso 1 1 calc R
C26 C 0.3364(4) 0.5290(3) 0.1801(2) 0.0559(8) Uani 1 1 d .
C24 C 0.2436(4) 0.4356(3) 0.2802(2) 0.0556(8) Uani 1 1 d .
H24 H 0.2390 0.3904 0.3259 0.067 Uiso 1 1 calc R
O6 O 0.5040(4) 1.2584(3) 1.0884(2) 0.0953(9) Uani 1 1 d .
C21 C 0.5905(4) 0.3340(3) 0.5145(2) 0.0587(8) Uani 1 1 d .
H21A H 0.6661 0.2960 0.5508 0.088 Uiso 1 1 calc R
H21B H 0.5140 0.3603 0.5544 0.088 Uiso 1 1 calc R
H21C H 0.6511 0.3936 0.4954 0.088 Uiso 1 1 calc R
C25 C 0.1188(4) 0.4837(3) 0.2432(2) 0.0592(8) Uani 1 1 d .
H25 H 0.0124 0.4779 0.2576 0.071 Uiso 1 1 calc R
C19 C 0.3276(4) 0.1251(3) 0.3357(3) 0.0655(9) Uani 1 1 d .
H19 H 0.2530 0.0624 0.3156 0.079 Uiso 1 1 calc R
C27 C 0.4431(5) 0.5786(4) 0.1188(3) 0.1023(17) Uani 1 1 d .
H27A H 0.5356 0.5392 0.1132 0.153 Uiso 1 1 calc R
H27B H 0.4825 0.6522 0.1484 0.153 Uiso 1 1 calc R
H27C H 0.3802 0.5764 0.0551 0.153 Uiso 1 1 calc R

loop_
_atom_site_aniso_label
_atom_site_aniso_U_11
_atom_site_aniso_U_22
_atom_site_aniso_U_33
_atom_site_aniso_U_23
_atom_site_aniso_U_13
_atom_site_aniso_U_12
C23 0.058(2) 0.0555(18) 0.081(2) 0.0270(16) 0.0323(17) 0.0149(15)
C29 0.052(2) 0.090(3) 0.066(2) 0.0250(19) -0.0026(16) 0.0202(18)
C28 0.061(2) 0.080(2) 0.069(2) 0.0198(19) 0.0026(17) 0.0262(18)
O5 0.0723(16) 0.0637(14) 0.0725(16) -0.0022(12) 0.0293(13) 0.0102(12)
C17 0.070(2) 0.068(2) 0.066(2) 0.0143(18) 0.0274(19) 0.0122(18)
C14 0.058(2) 0.0574(18) 0.064(2) 0.0028(15) 0.0155(16) 0.0095(15)
C13 0.062(2) 0.0567(18) 0.0547(19) -0.0039(15) 0.0100(15) 0.0101(15)
C12 0.0520(19) 0.066(2) 0.061(2) -0.0034(16) 0.0042(15) 0.0093(16)
C15 0.049(2) 0.089(3) 0.080(3) -0.011(2) 0.0099(18) 0.0055(18)
C16 0.057(2) 0.095(3) 0.075(3) -0.031(2) 0.0042(19) 0.004(2)
C11 0.057(2) 0.070(2) 0.065(2) -0.0113(17) 0.0099(17) 0.0138(17)
O4 0.0542(15) 0.1036(19) 0.0775(17) -0.0343(14) 0.0084(12) 0.0146(13)
C10 0.054(2) 0.076(2) 0.070(2) -0.0150(18) 0.0091(17) 0.0090(17)
C9 0.062(2) 0.068(2) 0.070(2) -0.0123(17) 0.0131(18) 0.0014(17)
C8 0.058(2) 0.0609(19) 0.058(2) -0.0057(15) 0.0113(15) 0.0079(15)
Co1 0.0374(3) 0.0491(3) 0.0485(3) 0.00606(18) 0.00588(17) 0.00619(17)
N3 0.0382(13) 0.0608(15) 0.0473(14) 0.0109(12) 0.0058(11) 0.0072(11)
O1 0.0548(13) 0.0483(11) 0.0645(14) 0.0089(10) 0.0052(10) -0.0047(10)
O2 0.0548(14) 0.0752(15) 0.0547(14) 0.0049(11) -0.0004(11) 0.0028(11)
C20 0.0403(16) 0.0423(15) 0.065(2) 0.0115(13) 0.0124(13) 0.0111(12)
O3 0.0717(16) 0.0562(13) 0.0574(14) -0.0036(10) 0.0097(11) -0.0129(11)
C1 0.0369(15) 0.0535(17) 0.0550(19) 0.0036(14) 0.0086(13) 0.0109(13)
N2 0.0461(15) 0.0450(13) 0.0757(19) 0.0159(13) 0.0182(13) 0.0066(11)
N4 0.0431(15) 0.0718(17) 0.0568(16) 0.0162(13) 0.0025(12) 0.0173(12)
C7 0.0496(18) 0.0554(17) 0.0531(18) 0.0155(14) 0.0104(14) 0.0116(14)
C2 0.0354(15) 0.0433(15) 0.0497(17) 0.0047(12) 0.0106(12) 0.0061(12)
C3 0.0479(17) 0.0453(15) 0.0515(17) 0.0093(13) 0.0131(13) 0.0039(13)
N1 0.0456(15) 0.0471(14) 0.0589(16) 0.0059(12) 0.0028(12) 0.0056(11)
C4 0.0526(18) 0.0554(18) 0.0477(17) 0.0074(14) 0.0103(14) 0.0040(14)
C5 0.0439(17) 0.0474(16) 0.0543(18) -0.0011(13) 0.0127(13) 0.0010(13)
C18 0.057(2) 0.0533(18) 0.069(2) 0.0052(16) -0.0024(16) 0.0010(15)
C22 0.061(2) 0.0522(18) 0.093(3) 0.0204(17) 0.0401(19) 0.0134(15)
C6 0.0526(18) 0.0449(16) 0.062(2) 0.0118(14) 0.0156(15) -0.0031(13)
C26 0.0449(18) 0.072(2) 0.0524(18) 0.0184(16) 0.0056(14) 0.0069(15)
C24 0.0477(18) 0.0655(19) 0.0607(19) 0.0204(15) 0.0179(14) 0.0140(15)
O6 0.0657(19) 0.128(3) 0.094(2) 0.0036(18) 0.0275(15) 0.0272(17)
C21 0.065(2) 0.0528(17) 0.0577(19) 0.0075(14) 0.0134(16) 0.0035(15)
C25 0.0436(18) 0.075(2) 0.063(2) 0.0143(17) 0.0170(15) 0.0132(15)
C19 0.055(2) 0.0462(17) 0.090(3) 0.0060(17) 0.0068(18) -0.0012(15)
C27 0.061(3) 0.166(5) 0.099(3) 0.083(3) 0.015(2) 0.015(3)

loop_
_atom_type_symbol
_atom_type_description
_atom_type_scat_dispersion_real
_atom_type_scat_dispersion_imag
_atom_type_scat_source
C C 0.0033 0.0016 'International Tables Vol C Tables 4.2.6.8 and 6.1.1.4'
H H 0.0000 0.0000 'International Tables Vol C Tables 4.2.6.8 and 6.1.1.4'
Co Co 0.3494 0.9721 'International Tables Vol C Tables 4.2.6.8 and 6.1.1.4'
N N 0.0061 0.0033 'International Tables Vol C Tables 4.2.6.8 and 6.1.1.4'
O O 0.0106 0.0060 'International Tables Vol C Tables 4.2.6.8 and 6.1.1.4'

loop_
_geom_angle_atom_site_label_1
_geom_angle_atom_site_label_2
_geom_angle_atom_site_label_3
_geom_angle
_geom_angle_site_symmetry_1
_geom_angle_site_symmetry_3
C22 C23 C23 114.2(4) . 2_656
C22 C23 H23A 108.7 . .
C23 C23 H23A 108.7 2_656 .
C22 C23 H23B 108.7 . .
C23 C23 H23B 108.7 2_656 .
H23A C23 H23B 107.6 . .
C28 C29 C29 113.2(4) . 2_565
C28 C29 H29A 108.9 . .
C29 C29 H29A 108.9 2_565 .
C28 C29 H29B 108.9 . .
C29 C29 H29B 108.9 2_565 .
H29A C29 H29B 107.8 . .
N4 C28 C29 111.9(3) . .
N4 C28 H28A 109.2 . .
C29 C28 H28A 109.2 . .
N4 C28 H28B 109.2 . .
C29 C28 H28B 109.2 . .
H28A C28 H28B 107.9 . .
C17 O5 Co1 114.6(2) . 1_566
O6 C17 O5 124.1(3) . .
O6 C17 C14 120.3(4) . .
O5 C17 C14 115.6(3) . .
C13 C14 C15 118.0(3) . .
C13 C14 C17 122.5(3) . .
C15 C14 C17 119.4(3) . .
C12 C13 C14 122.2(3) . .
C12 C13 H13 118.9 . .
C14 C13 H13 118.9 . .
C13 C12 C11 118.9(3) . .
C13 C12 H12 120.6 . .
C11 C12 H12 120.6 . .
C16 C15 C14 120.8(3) . .
C16 C15 H15 119.6 . .
C14 C15 H15 119.6 . .
C15 C16 C11 120.8(3) . .
C15 C16 H16 119.6 . .
C11 C16 H16 119.6 . .
O4 C11 C16 115.3(3) . .
O4 C11 C12 125.4(3) . .
C16 C11 C12 119.2(3) . .
C11 O4 C10 118.9(3) . .
O4 C10 C9 106.2(3) . .
O4 C10 H10A 110.5 . .
C9 C10 H10A 110.5 . .
O4 C10 H10B 110.5 . .
C9 C10 H10B 110.5 . .
H10A C10 H10B 108.7 . .
C10 C9 C8 113.5(3) . .
C10 C9 H9A 108.9 . .
C8 C9 H9A 108.9 . .
C10 C9 H9B 108.9 . .
C8 C9 H9B 108.9 . .
H9A C9 H9B 107.7 . .
O3 C8 C9 106.5(3) . .
O3 C8 H8A 110.4 . .
C9 C8 H8A 110.4 . .
O3 C8 H8B 110.4 . .
C9 C8 H8B 110.4 . .
H8A C8 H8B 108.6 . .
O5 Co1 O1 107.44(10) 1_544 .
O5 Co1 N3 129.74(10) 1_544 .
O1 Co1 N3 110.86(10) . .
O5 Co1 N1 103.78(10) 1_544 .
O1 Co1 N1 103.97(9) . .
N3 Co1 N1 97.31(10) . .
C26 N3 C24 105.9(3) . .
C26 N3 Co1 133.2(2) . .
C24 N3 Co1 120.9(2) . .
C1 O1 Co1 106.19(19) . .
N1 C20 N2 110.1(3) . .
N1 C20 C21 126.3(3) . .
N2 C20 C21 123.5(3) . .
C5 O3 C8 117.2(2) . .
O2 C1 O1 122.3(3) . .
O2 C1 C2 120.1(3) . .
O1 C1 C2 117.6(3) . .
C20 N2 C19 107.2(3) . .
C20 N2 C22 126.7(3) . .
C19 N2 C22 125.8(3) . .
C26 N4 C25 107.9(3) . .
C26 N4 C28 128.0(3) . .
C25 N4 C28 123.9(3) . .
C6 C7 C2 120.8(3) . .
C6 C7 H7 119.6 . .
C2 C7 H7 119.6 . .
C3 C2 C7 118.5(3) . .
C3 C2 C1 121.1(3) . .
C7 C2 C1 120.4(3) . .
C4 C3 C2 121.2(3) . .
C4 C3 H3 119.4 . .
C2 C3 H3 119.4 . .
C20 N1 C18 106.4(3) . .
C20 N1 Co1 131.8(2) . .
C18 N1 Co1 121.3(2) . .
C5 C4 C3 119.3(3) . .
C5 C4 H4 120.3 . .
C3 C4 H4 120.3 . .
O3 C5 C4 124.8(3) . .
O3 C5 C6 115.1(3) . .
C4 C5 C6 120.1(3) . .
C19 C18 N1 109.0(3) . .
C19 C18 H18 125.5 . .
N1 C18 H18 125.5 . .
N2 C22 C23 112.9(3) . .
N2 C22 H22A 109.0 . .
C23 C22 H22A 109.0 . .
N2 C22 H22B 109.0 . .
C23 C22 H22B 109.0 . .
H22A C22 H22B 107.8 . .
C7 C6 C5 119.9(3) . .
C7 C6 H6 120.1 . .
C5 C6 H6 120.1 . .
N3 C26 N4 109.9(3) . .
N3 C26 C27 125.6(3) . .
N4 C26 C27 124.6(3) . .
C25 C24 N3 109.6(3) . .
C25 C24 H24 125.2 . .
N3 C24 H24 125.2 . .
C20 C21 H21A 109.5 . .
C20 C21 H21B 109.5 . .
H21A C21 H21B 109.5 . .
C20 C21 H21C 109.5 . .
H21A C21 H21C 109.5 . .
H21B C21 H21C 109.5 . .
C24 C25 N4 106.8(3) . .
C24 C25 H25 126.6 . .
N4 C25 H25 126.6 . .
C18 C19 N2 107.3(3) . .
C18 C19 H19 126.3 . .
N2 C19 H19 126.3 . .
C26 C27 H27A 109.5 . .
C26 C27 H27B 109.5 . .
H27A C27 H27B 109.5 . .
C26 C27 H27C 109.5 . .
H27A C27 H27C 109.5 . .
H27B C27 H27C 109.5 . .

loop_
_geom_bond_atom_site_label_1
_geom_bond_atom_site_label_2
_geom_bond_distance
_geom_bond_site_symmetry_2
C23 C22 1.514(4) .
C23 C23 1.525(7) 2_656
C23 H23A 0.9700 .
C23 H23B 0.9700 .
C29 C28 1.516(5) .
C29 C29 1.529(8) 2_565
C29 H29A 0.9700 .
C29 H29B 0.9700 .
C28 N4 1.476(4) .
C28 H28A 0.9700 .
C28 H28B 0.9700 .
O5 C17 1.278(4) .
O5 Co1 1.956(2) 1_566
C17 O6 1.231(4) .
C17 C14 1.502(5) .
C14 C13 1.379(5) .
C14 C15 1.384(5) .
C13 C12 1.379(5) .
C13 H13 0.9300 .
C12 C11 1.392(5) .
C12 H12 0.9300 .
C15 C16 1.372(5) .
C15 H15 0.9300 .
C16 C11 1.382(5) .
C16 H16 0.9300 .
C11 O4 1.362(4) .
O4 C10 1.442(4) .
C10 C9 1.502(5) .
C10 H10A 0.9700 .
C10 H10B 0.9700 .
C9 C8 1.526(4) .
C9 H9A 0.9700 .
C9 H9B 0.9700 .
C8 O3 1.428(4) .
C8 H8A 0.9700 .
C8 H8B 0.9700 .
Co1 O5 1.956(2) 1_544
Co1 O1 1.973(2) .
Co1 N3 2.031(2) .
Co1 N1 2.074(3) .
N3 C26 1.319(4) .
N3 C24 1.383(4) .
O1 C1 1.267(4) .
O2 C1 1.243(4) .
C20 N1 1.327(4) .
C20 N2 1.356(4) .
C20 C21 1.482(4) .
O3 C5 1.369(3) .
C1 C2 1.495(4) .
N2 C19 1.365(4) .
N2 C22 1.458(4) .
N4 C26 1.350(4) .
N4 C25 1.357(4) .
C7 C6 1.374(4) .
C7 C2 1.390(4) .
C7 H7 0.9300 .
C2 C3 1.388(4) .
C3 C4 1.385(4) .
C3 H3 0.9300 .
N1 C18 1.379(4) .
C4 C5 1.381(4) .
C4 H4 0.9300 .
C5 C6 1.393(4) .
C18 C19 1.345(5) .
C18 H18 0.9300 .
C22 H22A 0.9700 .
C22 H22B 0.9700 .
C6 H6 0.9300 .
C26 C27 1.488(5) .
C24 C25 1.329(4) .
C24 H24 0.9300 .
C21 H21A 0.9600 .
C21 H21B 0.9600 .
C21 H21C 0.9600 .
C25 H25 0.9300 .
C19 H19 0.9300 .
C27 H27A 0.9600 .
C27 H27B 0.9600 .
C27 H27C 0.9600 .
